data_7711374
loop_
_publ_author_name
'Krause, Maren'
'Friedel, Joshua'
'Buss, Stefan'
'Bruenkink, Dana'
'Berger, Annemarie'
'Strassert, Cristian Alejandro'
'Doltsinis, Nikos'
'Klein, Axel'

_publ_section_title
;
 Isoelectronic Pt(II) Complexes of Cyclometalating C^N^N Ligands with
 Phenyl/(Benzo)thiophenyl and Pyridyl/(Benzo)thiazolyl Moieties
;
_journal_name_full 'Dalton Transactions'
_journal_paper_doi 10.1039/D2DT02688K
_journal_year 2022
_chemical_formula_moiety 'C20 H13 Cl N2 Pt S, C H2 Cl2'
_chemical_formula_sum 'C21 H15 Cl3 N2 Pt S'
_chemical_formula_weight 629.38
_space_group_crystal_system triclinic
_space_group_IT_number 2
_space_group_name_Hall '-P 1'
_space_group_name_H-M_alt 'P -1'
_atom_sites_solution_hydrogens geom
_audit_block_doi 10.5517/ccdc.csd.cc27w4kv
_audit_creation_date 2021-05-03
_audit_creation_method
;
Olex2 1.2
(compiled 2018.05.29 svn.r3508 for OlexSys, GUI svn.r5506)
;
_audit_update_record
;
2021-05-04 deposited with the CCDC.	2022-09-27 downloaded from the CCDC.
;
_cell_angle_alpha 102.887(6)
_cell_angle_beta 103.515(6)
_cell_angle_gamma 102.960(6)
_cell_formula_units_Z 2
_cell_length_a 7.9533(7)
_cell_length_b 9.8707(8)
_cell_length_c 14.3097(11)
_cell_measurement_reflns_used 13115
_cell_measurement_temperature 170(2)
_cell_measurement_theta_max 29.293
_cell_measurement_theta_min 2.213
_cell_volume 1018.48(16)
_computing_cell_refinement 'X-AREA (STOE & Cie 2001)'
_computing_data_collection 'X-AREA (STOE & Cie 2001)'
_computing_data_reduction 'X-RED (STOE & Cie 2001)'
_computing_molecular_graphics 'Olex2 (Dolomanov et al., 2009)'
_computing_publication_material 'Olex2 (Dolomanov et al., 2009)'
_computing_structure_refinement 'ShelXL (Sheldrick, 2015)'
_computing_structure_solution 'SHELXT 2018/2 (Sheldrick, 2018)'
_diffrn_ambient_temperature 170(2)
_diffrn_measured_fraction_theta_full 0.998
_diffrn_measured_fraction_theta_max 0.978
_diffrn_measurement_device_type 'STOE IPDS IIT'
_diffrn_measurement_method 'Omega and Phi Scans'
_diffrn_radiation_type MoK\a
_diffrn_radiation_wavelength 0.71073
_diffrn_reflns_av_R_equivalents 0.0794
_diffrn_reflns_av_unetI/netI 0.0698
_diffrn_reflns_Laue_measured_fraction_full 0.998
_diffrn_reflns_Laue_measured_fraction_max 0.978
_diffrn_reflns_limit_h_max 10
_diffrn_reflns_limit_h_min -10
_diffrn_reflns_limit_k_max 13
_diffrn_reflns_limit_k_min -12
_diffrn_reflns_limit_l_max 19
_diffrn_reflns_limit_l_min -19
_diffrn_reflns_number 13115
_diffrn_reflns_point_group_measured_fraction_full 0.998
_diffrn_reflns_point_group_measured_fraction_max 0.978
_diffrn_reflns_theta_full 25.242
_diffrn_reflns_theta_max 29.293
_diffrn_reflns_theta_min 2.213
_exptl_absorpt_coefficient_mu 7.397
_exptl_absorpt_correction_T_max 0.9952
_exptl_absorpt_correction_T_min 0.9927
_exptl_absorpt_correction_type numerical
_exptl_absorpt_process_details
;
The absorption correction (X-RED; Stoe & Cie, 2005) 
was performed after optimizing the crystal shape 
using X-SHAPE (Stoe & Cie, 1999).
;
_exptl_crystal_colour orange
_exptl_crystal_density_diffrn 2.052
_exptl_crystal_description Block
_exptl_crystal_F_000 601
_exptl_crystal_size_max 0.3
_exptl_crystal_size_mid 0.2
_exptl_crystal_size_min 0.1
_refine_diff_density_max 1.962
_refine_diff_density_min -2.286
_refine_diff_density_rms 0.218
_refine_ls_extinction_coef 0.0081(9)
_refine_ls_extinction_expression Fc^*^=kFc[1+0.001xFc^2^\l^3^/sin(2\q)]^-1/4^
_refine_ls_extinction_method 'SHELXL-2018/3 (Sheldrick 2018)'
_refine_ls_goodness_of_fit_ref 0.982
_refine_ls_hydrogen_treatment constr
_refine_ls_matrix_type full
_refine_ls_number_parameters 254
_refine_ls_number_reflns 5443
_refine_ls_number_restraints 0
_refine_ls_restrained_S_all 0.982
_refine_ls_R_factor_all 0.0709
_refine_ls_R_factor_gt 0.0493
_refine_ls_shift/su_max 0.001
_refine_ls_shift/su_mean 0.000
_refine_ls_structure_factor_coef Fsqd
_refine_ls_weighting_details 'w=1/[\s^2^(Fo^2^)+(0.0753P)^2^] where P=(Fo^2^+2Fc^2^)/3'
_refine_ls_weighting_scheme calc
_refine_ls_wR_factor_gt 0.1175
_refine_ls_wR_factor_ref 0.1300
_reflns_Friedel_coverage 0.000
_reflns_number_gt 4010
_reflns_number_total 5443
_reflns_threshold_expression 'I > 2\s(I)'
_cod_data_source_file d2dt02688k3.cif
_cod_data_source_block '[Pt(th(ppy)py)Cl]'
_cod_original_cell_volume 1018.48(15)
_cod_database_code 7711374
_shelx_shelxl_version_number 2018/3
_shelx_space_group_comment
;
The symmetry employed for this shelxl refinement is uniquely defined
by the following loop, which should always be used as a source of
symmetry information in preference to the above space-group names.
They are only intended as comments.
;
_olex2_refinement_description
;
1. Fixed Uiso
 At 1.2 times of:
  All C(H) groups, All C(H,H) groups
2.a Secondary CH2 refined with riding coordinates:
 C40(H40A,H40B)
2.b Aromatic/amide H refined with riding coordinates:
 C1(H1), C11(H11), C2(H2), C13(H13), C31(H31), C3(H3), C35(H35), C22(H22),
 C4(H4), C32(H32), C34(H34), C33(H33), C23(H23)
;
_olex2_submission_special_instructions 'No special instructions were received'

loop_
_space_group_symop_operation_xyz
'x, y, z'
'-x, -y, -z'

loop_
_atom_site_label
_atom_site_type_symbol
_atom_site_fract_x
_atom_site_fract_y
_atom_site_fract_z
_atom_site_U_iso_or_equiv
_atom_site_adp_type
_atom_site_occupancy
_atom_site_site_symmetry_order
_atom_site_calc_flag
_atom_site_refinement_flags_posn
_atom_site_refinement_flags_adp
_atom_site_refinement_flags_occupancy
_atom_site_disorder_assembly
_atom_site_disorder_group
Pt1 Pt 0.46972(4) 0.71343(3) 0.62269(2) 0.04680(13) Uani 1 1 d . . . . .
S1 S 0.8999(3) 1.1013(2) 0.64632(16) 0.0622(5) Uani 1 1 d . . . . .
Cl1 Cl 0.4394(4) 0.6744(3) 0.77073(16) 0.0694(6) Uani 1 1 d . . . . .
N1 N 0.4958(8) 0.7424(6) 0.4953(4) 0.0438(12) Uani 1 1 d . . . . .
N2 N 0.2736(8) 0.5261(7) 0.5194(5) 0.0484(13) Uani 1 1 d . . . . .
C1 C 0.1629(12) 0.4194(8) 0.5371(6) 0.0556(19) Uani 1 1 d . . . . .
H1 H 0.168535 0.423659 0.603387 0.067 Uiso 1 1 calc R . . . .
C14 C 0.6218(10) 0.8642(8) 0.4988(6) 0.0478(15) Uani 1 1 d . . . . .
C11 C 0.4208(11) 0.6566(8) 0.3190(6) 0.0506(16) Uani 1 1 d . . . . .
H11 H 0.352908 0.585435 0.259144 0.061 Uiso 1 1 calc R . . . .
C10 C 0.3976(10) 0.6421(8) 0.4094(5) 0.0455(15) Uani 1 1 d . . . . .
C21 C 0.6688(11) 0.8980(9) 0.6788(6) 0.0525(17) Uani 1 1 d . . . . .
C2 C 0.0416(12) 0.3040(9) 0.4628(8) 0.061(2) Uani 1 1 d . . . . .
H2 H -0.034972 0.231964 0.478276 0.074 Uiso 1 1 calc R . . . .
C20 C 0.7166(10) 0.9485(8) 0.6025(6) 0.0504(16) Uani 1 1 d . . . . .
C12 C 0.5479(10) 0.7798(8) 0.3191(6) 0.0480(15) Uani 1 1 d . . . . .
C13 C 0.6458(11) 0.8841(8) 0.4099(6) 0.0521(17) Uani 1 1 d . . . . .
H13 H 0.728342 0.968057 0.410825 0.063 Uiso 1 1 calc R . . . .
C30 C 0.5776(11) 0.7985(8) 0.2245(5) 0.0497(16) Uani 1 1 d . . . . .
C31 C 0.5774(12) 0.6829(9) 0.1491(6) 0.0551(18) Uani 1 1 d . . . . .
H31 H 0.557424 0.590397 0.157403 0.066 Uiso 1 1 calc R . . . .
C5 C 0.2686(10) 0.5189(8) 0.4233(6) 0.0474(15) Uani 1 1 d . . . . .
C3 C 0.0332(12) 0.2949(9) 0.3657(7) 0.064(2) Uani 1 1 d . . . . .
H3 H -0.048566 0.215918 0.314298 0.077 Uiso 1 1 calc R . . . .
C35 C 0.6087(11) 0.9367(8) 0.2076(6) 0.0538(17) Uani 1 1 d . . . . .
H35 H 0.613811 1.016942 0.257917 0.065 Uiso 1 1 calc R . . . .
C22 C 0.7853(12) 0.9873(10) 0.7737(6) 0.060(2) Uani 1 1 d . . . . .
H22 H 0.773395 0.972124 0.834008 0.072 Uiso 1 1 calc R . . . .
C4 C 0.1471(11) 0.4037(8) 0.3433(6) 0.0553(18) Uani 1 1 d . . . . .
H4 H 0.142531 0.399982 0.277210 0.066 Uiso 1 1 calc R . . . .
C32 C 0.6073(13) 0.7050(10) 0.0607(6) 0.063(2) Uani 1 1 d . . . . .
H32 H 0.610587 0.627590 0.011075 0.076 Uiso 1 1 calc R . . . .
C34 C 0.6310(13) 0.9546(10) 0.1210(6) 0.0597(19) Uani 1 1 d . . . . .
H34 H 0.646181 1.046020 0.111180 0.072 Uiso 1 1 calc R . . . .
C33 C 0.6318(11) 0.8404(10) 0.0463(6) 0.061(2) Uani 1 1 d . . . . .
H33 H 0.648746 0.854438 -0.013355 0.073 Uiso 1 1 calc R . . . .
C23 C 0.9175(13) 1.0984(10) 0.7682(7) 0.065(2) Uani 1 1 d . . . . .
H23 H 1.006778 1.164929 0.824047 0.078 Uiso 1 1 calc R . . . .
Cl11 Cl -0.0015(7) 0.2258(5) 0.0606(3) 0.1257(14) Uani 1 1 d . . . . .
Cl10 Cl -0.0485(8) 0.5105(5) 0.1220(4) 0.1385(15) Uani 1 1 d . . . . .
C40 C -0.1517(18) 0.3281(19) 0.0525(14) 0.128(6) Uani 1 1 d . . . . .
H40A H -0.249887 0.287934 0.077024 0.154 Uiso 1 1 calc R . . . .
H40B H -0.202779 0.322143 -0.017311 0.154 Uiso 1 1 calc R . . . .

loop_
_atom_site_aniso_label
_atom_site_aniso_U_11
_atom_site_aniso_U_22
_atom_site_aniso_U_33
_atom_site_aniso_U_23
_atom_site_aniso_U_13
_atom_site_aniso_U_12
Pt1 0.05468(19) 0.04389(17) 0.04166(16) 0.01089(11) 0.01610(12) 0.01379(11)
S1 0.0617(12) 0.0550(11) 0.0551(11) 0.0077(9) 0.0130(9) 0.0011(9)
Cl1 0.0990(17) 0.0634(12) 0.0495(10) 0.0196(9) 0.0304(11) 0.0194(11)
N1 0.047(3) 0.041(3) 0.040(3) 0.010(2) 0.011(2) 0.010(2)
N2 0.047(3) 0.046(3) 0.050(3) 0.013(3) 0.014(3) 0.012(3)
C1 0.073(5) 0.044(4) 0.061(4) 0.022(3) 0.036(4) 0.017(4)
C14 0.051(4) 0.044(3) 0.047(4) 0.009(3) 0.013(3) 0.017(3)
C11 0.054(4) 0.046(4) 0.048(4) 0.010(3) 0.017(3) 0.009(3)
C10 0.049(4) 0.042(3) 0.045(3) 0.011(3) 0.014(3) 0.014(3)
C21 0.054(4) 0.051(4) 0.049(4) 0.007(3) 0.016(3) 0.016(3)
C2 0.054(5) 0.053(4) 0.080(6) 0.022(4) 0.025(4) 0.013(4)
C20 0.050(4) 0.048(4) 0.047(4) 0.007(3) 0.013(3) 0.010(3)
C12 0.054(4) 0.043(3) 0.046(4) 0.009(3) 0.017(3) 0.015(3)
C13 0.058(4) 0.044(4) 0.056(4) 0.017(3) 0.023(4) 0.009(3)
C30 0.054(4) 0.047(4) 0.041(3) 0.009(3) 0.008(3) 0.012(3)
C31 0.064(5) 0.050(4) 0.050(4) 0.014(3) 0.015(4) 0.016(3)
C5 0.045(4) 0.041(3) 0.051(4) 0.010(3) 0.013(3) 0.009(3)
C3 0.062(5) 0.057(5) 0.066(5) 0.013(4) 0.015(4) 0.008(4)
C35 0.062(5) 0.045(4) 0.057(4) 0.014(3) 0.022(4) 0.015(3)
C22 0.069(5) 0.057(4) 0.047(4) 0.010(3) 0.011(4) 0.016(4)
C4 0.058(4) 0.047(4) 0.049(4) 0.008(3) 0.010(3) 0.005(3)
C32 0.082(6) 0.059(5) 0.043(4) 0.005(3) 0.023(4) 0.014(4)
C34 0.075(5) 0.054(4) 0.054(4) 0.023(4) 0.020(4) 0.021(4)
C33 0.053(4) 0.069(5) 0.045(4) 0.007(4) 0.006(3) 0.007(4)
C23 0.065(5) 0.061(5) 0.050(4) 0.002(4) 0.008(4) 0.005(4)
Cl11 0.152(4) 0.137(3) 0.103(2) 0.030(2) 0.042(3) 0.073(3)
Cl10 0.179(4) 0.112(3) 0.155(4) 0.068(3) 0.058(3) 0.063(3)
C40 0.070(8) 0.149(14) 0.166(15) 0.084(12) 0.023(9) 0.008(8)

loop_
_atom_type_symbol
_atom_type_description
_atom_type_scat_dispersion_real
_atom_type_scat_dispersion_imag
_atom_type_scat_source
C C 0.0033 0.0016 'International Tables Vol C Tables 4.2.6.8 and 6.1.1.4'
H H 0.0000 0.0000 'International Tables Vol C Tables 4.2.6.8 and 6.1.1.4'
Cl Cl 0.1484 0.1585 'International Tables Vol C Tables 4.2.6.8 and 6.1.1.4'
N N 0.0061 0.0033 'International Tables Vol C Tables 4.2.6.8 and 6.1.1.4'
Pt Pt -1.7033 8.3905 'International Tables Vol C Tables 4.2.6.8 and 6.1.1.4'
S S 0.1246 0.1234 'International Tables Vol C Tables 4.2.6.8 and 6.1.1.4'

loop_
_geom_angle_atom_site_label_1
_geom_angle_atom_site_label_2
_geom_angle_atom_site_label_3
_geom_angle
_geom_angle_site_symmetry_1
_geom_angle_site_symmetry_3
_geom_angle_publ_flag
N1 Pt1 Cl1 178.76(18) . . ?
N1 Pt1 N2 79.1(2) . . ?
N1 Pt1 C21 82.2(3) . . ?
N2 Pt1 Cl1 100.04(18) . . ?
C21 Pt1 Cl1 98.6(2) . . ?
C21 Pt1 N2 161.3(3) . . ?
C20 S1 C23 90.4(4) . . ?
C14 N1 Pt1 117.9(5) . . ?
C10 N1 Pt1 119.9(5) . . ?
C10 N1 C14 122.1(6) . . ?
C1 N2 Pt1 129.0(6) . . ?
C1 N2 C5 118.7(7) . . ?
C5 N2 Pt1 112.3(5) . . ?
N2 C1 C2 122.9(8) . . ?
N1 C14 C20 110.0(6) . . ?
N1 C14 C13 118.7(7) . . ?
C13 C14 C20 131.2(7) . . ?
C10 C11 C12 118.9(7) . . ?
N1 C10 C11 120.8(7) . . ?
N1 C10 C5 113.0(6) . . ?
C11 C10 C5 126.2(6) . . ?
C20 C21 Pt1 111.0(6) . . ?
C20 C21 C22 110.6(7) . . ?
C22 C21 Pt1 138.2(7) . . ?
C3 C2 C1 119.4(8) . . ?
C14 C20 S1 127.7(6) . . ?
C21 C20 S1 113.2(6) . . ?
C21 C20 C14 118.9(7) . . ?
C11 C12 C30 120.5(7) . . ?
C13 C12 C11 118.8(7) . . ?
C13 C12 C30 120.6(7) . . ?
C14 C13 C12 120.5(7) . . ?
C31 C30 C12 121.7(7) . . ?
C31 C30 C35 117.4(7) . . ?
C35 C30 C12 120.9(7) . . ?
C30 C31 C32 120.1(8) . . ?
N2 C5 C10 115.6(6) . . ?
N2 C5 C4 121.4(7) . . ?
C4 C5 C10 123.0(7) . . ?
C2 C3 C4 119.8(8) . . ?
C34 C35 C30 121.5(7) . . ?
C23 C22 C21 113.3(8) . . ?
C3 C4 C5 117.7(8) . . ?
C33 C32 C31 120.5(8) . . ?
C35 C34 C33 121.2(8) . . ?
C34 C33 C32 119.2(8) . . ?
C22 C23 S1 112.5(7) . . ?
Cl11 C40 Cl10 112.2(8) . . ?

loop_
_geom_bond_atom_site_label_1
_geom_bond_atom_site_label_2
_geom_bond_distance
_geom_bond_site_symmetry_2
_geom_bond_publ_flag
Pt1 Cl1 2.292(2) . ?
Pt1 N1 1.957(6) . ?
Pt1 N2 2.109(6) . ?
Pt1 C21 1.983(8) . ?
S1 C20 1.720(8) . ?
S1 C23 1.725(9) . ?
N1 C14 1.365(10) . ?
N1 C10 1.328(9) . ?
N2 C1 1.325(10) . ?
N2 C5 1.351(10) . ?
C1 C2 1.359(12) . ?
C14 C20 1.451(10) . ?
C14 C13 1.379(11) . ?
C11 C10 1.382(10) . ?
C11 C12 1.396(10) . ?
C10 C5 1.489(10) . ?
C21 C20 1.392(11) . ?
C21 C22 1.411(11) . ?
C2 C3 1.356(13) . ?
C12 C13 1.388(11) . ?
C12 C30 1.470(11) . ?
C30 C31 1.385(10) . ?
C30 C35 1.416(11) . ?
C31 C32 1.395(11) . ?
C5 C4 1.395(10) . ?
C3 C4 1.390(12) . ?
C35 C34 1.335(11) . ?
C22 C23 1.369(13) . ?
C32 C33 1.375(13) . ?
C34 C33 1.372(12) . ?
Cl11 C40 1.729(17) . ?
Cl10 C40 1.749(18) . ?
